data_7155393
loop_
_publ_author_name
'Hewage, Nisansala'
'Zeller, Matthias'
'Br\"uckner, Christian'

_publ_section_title
;
 Oxidations of chromene-annulated chlorins.
;
_journal_issue 2
_journal_name_full 'Organic &amp; biomolecular chemistry'
_journal_page_first 396
_journal_page_last 407
_journal_paper_doi 10.1039/c6ob02395a
_journal_volume 15
_journal_year 2017
_chemical_formula_moiety 'C45 H11 F19 N4 O2 S, 0.651(C H2 Cl2), 0.135(C H4 S) '
_chemical_formula_sum 'C45.79 H12.84 Cl1.3 F19 N4 O2 S1.14'
_chemical_formula_weight 1094.42
_space_group_crystal_system triclinic
_space_group_IT_number 2
_space_group_name_Hall '-P 1'
_space_group_name_H-M_alt 'P -1'
_symmetry_space_group_name_Hall '-P 1'
_symmetry_space_group_name_H-M 'P -1'
_atom_sites_solution_hydrogens geom
_atom_sites_solution_primary direct
_atom_sites_solution_secondary difmap
_audit_creation_method SHELXL-2014/7
_audit_update_record
;
2016-09-17 deposited with the CCDC.
2016-11-29 downloaded from the CCDC.
;
_cell_angle_alpha 79.362(2)
_cell_angle_beta 69.996(2)
_cell_angle_gamma 65.955(2)
_cell_formula_units_Z 4
_cell_length_a 15.8940(10)
_cell_length_b 16.7789(10)
_cell_length_c 18.4175(11)
_cell_measurement_reflns_used 9523
_cell_measurement_temperature 100(2)
_cell_measurement_theta_max 66.9152
_cell_measurement_theta_min 2.8891
_cell_volume 4209.0(5)
_computing_cell_refinement 'SAINT V8.34A (Bruker, 2014)'
_computing_data_collection 'Apex2 v2014.11 (Bruker, 2014)'
_computing_data_reduction 'SAINT V8.34A (Bruker, 2014)'
_computing_structure_refinement
;  
SHELXL-2014/7 (Sheldrick, 2014), 
SHELXLE Rev714 (H\"ubschle et al., 2011)
;
_computing_structure_solution 'SHELXS-97 (Sheldrick, 2008)'
_diffrn_ambient_temperature 100(2)
_diffrn_measured_fraction_theta_full 0.977
_diffrn_measured_fraction_theta_max 0.977
_diffrn_measurement_device_type 'Bruker AXS X8 Prospector CCD diffractometer'
_diffrn_measurement_method 'omega and phi scans'
_diffrn_radiation_monochromator 'laterally graded multilayer (Goebel) mirror'
_diffrn_radiation_type CuK\a
_diffrn_radiation_wavelength 1.54178
_diffrn_reflns_av_R_equivalents 0.0267
_diffrn_reflns_av_unetI/netI 0.0209
_diffrn_reflns_Laue_measured_fraction_full 0.977
_diffrn_reflns_Laue_measured_fraction_max 0.977
_diffrn_reflns_limit_h_max 18
_diffrn_reflns_limit_h_min -18
_diffrn_reflns_limit_k_max 19
_diffrn_reflns_limit_k_min -19
_diffrn_reflns_limit_l_max 21
_diffrn_reflns_limit_l_min -21
_diffrn_reflns_number 63719
_diffrn_reflns_point_group_measured_fraction_full 0.977
_diffrn_reflns_point_group_measured_fraction_max 0.977
_diffrn_reflns_theta_full 66.780
_diffrn_reflns_theta_max 66.780
_diffrn_reflns_theta_min 2.557
_diffrn_source 'I-mu-S microsource X-ray tube'
_exptl_absorpt_coefficient_mu 2.723
_exptl_absorpt_correction_T_max 0.7528
_exptl_absorpt_correction_T_min 0.6574
_exptl_absorpt_correction_type multi-scan
_exptl_absorpt_process_details 'Apex2 v2014.11 (Bruker, 2014)'
_exptl_crystal_colour black
_exptl_crystal_density_diffrn 1.727
_exptl_crystal_description block
_exptl_crystal_F_000 2171.4
_exptl_crystal_size_max 0.25
_exptl_crystal_size_mid 0.20
_exptl_crystal_size_min 0.14
_refine_diff_density_max 0.604
_refine_diff_density_min -0.512
_refine_diff_density_rms 0.056
_refine_ls_extinction_method none
_refine_ls_goodness_of_fit_ref 1.027
_refine_ls_hydrogen_treatment constr
_refine_ls_matrix_type full
_refine_ls_number_parameters 1415
_refine_ls_number_reflns 14572
_refine_ls_number_restraints 186
_refine_ls_restrained_S_all 1.049
_refine_ls_R_factor_all 0.0466
_refine_ls_R_factor_gt 0.0395
_refine_ls_shift/su_max 0.002
_refine_ls_shift/su_mean 0.000
_refine_ls_structure_factor_coef Fsqd
_refine_ls_weighting_details 'w=1/[\s^2^(Fo^2^)+(0.0413P)^2^+5.8592P] where P=(Fo^2^+2Fc^2^)/3'
_refine_ls_weighting_scheme calc
_refine_ls_wR_factor_gt 0.0960
_refine_ls_wR_factor_ref 0.1018
_reflns_Friedel_coverage 0.000
_reflns_number_gt 12701
_reflns_number_total 14572
_reflns_threshold_expression 'I > 2\s(I)'
_cod_data_source_file c6ob02395a2.cif
_cod_data_source_block Prosp15mz169_0m
_cod_depositor_comments 'Adding full bibliography for 7155391--7155393.cif.'
_cod_original_formula_sum 'C45.79 H12.84 Cl1.30 F19 N4 O2 S1.14'
_cod_database_code 7155393
_shelx_shelxl_version_number 2014/7
_shelx_space_group_comment
;
The symmetry employed for this shelxl refinement is uniquely defined
by the following loop, which should always be used as a source of
symmetry information in preference to the above space-group names.
They are only intended as comments.
;

loop_
_space_group_symop_operation_xyz
'x, y, z'
'-x, -y, -z'

loop_
_atom_site_label
_atom_site_type_symbol
_atom_site_fract_x
_atom_site_fract_y
_atom_site_fract_z
_atom_site_U_iso_or_equiv
_atom_site_adp_type
_atom_site_occupancy
_atom_site_site_symmetry_order
_atom_site_calc_flag
_atom_site_refinement_flags_posn
_atom_site_refinement_flags_adp
_atom_site_refinement_flags_occupancy
_atom_site_disorder_assembly
_atom_site_disorder_group
C94 C 0.2604(5) 0.3939(4) 0.1130(4) 0.0505(15) Uani 0.511(3) 1 d D U P A 1
H94A H 0.3100 0.4183 0.0824 0.061 Uiso 0.511(3) 1 calc R U P A 1
H94B H 0.1989 0.4435 0.1318 0.061 Uiso 0.511(3) 1 calc R U P A 1
Cl1 Cl 0.24605(16) 0.33480(15) 0.05354(11) 0.0783(8) Uani 0.511(3) 1 d D U P A 1
Cl2 Cl 0.2932(3) 0.33396(16) 0.1892(2) 0.0732(9) Uani 0.511(3) 1 d D U P A 1
C98 C 0.2819(12) 0.3613(10) 0.1487(10) 0.057(3) Uani 0.270(5) 1 d . U P B 2
H98A H 0.2430 0.4240 0.1533 0.086 Uiso 0.270(5) 1 calc R U P B 2
H98B H 0.2590 0.3363 0.1189 0.086 Uiso 0.270(5) 1 calc R U P B 2
H98C H 0.3497 0.3530 0.1224 0.086 Uiso 0.270(5) 1 calc R U P B 2
S3 S 0.2725(5) 0.3158(5) 0.2294(5) 0.091(2) Uani 0.270(5) 1 d . U P B 2
H3 H 0.3091 0.3405 0.2634 0.136 Uiso 0.270(5) 1 calc R U P B 2
C95 C 0.0947(6) -0.0746(7) 0.5766(6) 0.082(2) Uani 0.482(3) 1 d D U P C 1
H95A H 0.1161 -0.0599 0.5204 0.099 Uiso 0.482(3) 1 calc R U P C 1
H95B H 0.1285 -0.1382 0.5848 0.099 Uiso 0.482(3) 1 calc R U P C 1
Cl3 Cl 0.1328(5) -0.0203(4) 0.6241(4) 0.0520(8) Uani 0.482(3) 1 d D U P C 1
Cl4 Cl -0.02214(14) -0.0540(2) 0.60214(12) 0.0725(8) Uani 0.482(3) 1 d D U P C 1
C96 C 0.0784(17) 0.0128(16) 0.5449(14) 0.114(4) Uani 0.212(3) 1 d D U P D 2
H96A H 0.0427 0.0761 0.5526 0.137 Uiso 0.212(3) 1 calc R U P D 2
H96B H 0.1325 0.0064 0.4965 0.137 Uiso 0.212(3) 1 calc R U P D 2
Cl5 Cl 0.1247(14) -0.0331(12) 0.6188(11) 0.084(5) Uani 0.212(3) 1 d D U P D 2
Cl6 Cl 0.0041(5) -0.0286(4) 0.5332(4) 0.100(2) Uani 0.212(3) 1 d D U P D 2
C97 C 0.114(3) -0.075(3) 0.594(3) 0.099(5) Uani 0.097(3) 1 d D U P E 3
H97A H 0.1277 -0.0447 0.5427 0.119 Uiso 0.097(3) 1 calc R U P E 3
H97B H 0.1740 -0.1094 0.6080 0.119 Uiso 0.097(3) 1 calc R U P E 3
Cl7 Cl 0.0275(9) -0.0066(8) 0.6641(7) 0.098(4) Uani 0.097(3) 1 d D U P E 3
Cl8 Cl 0.0491(14) -0.1351(14) 0.6011(11) 0.158(7) Uani 0.097(3) 1 d D U P E 3
C1 C -0.00863(14) 0.45454(13) 0.35864(12) 0.0165(4) Uani 1 1 d . . . . .
C2 C -0.09145(14) 0.42406(13) 0.38334(12) 0.0165(4) Uani 1 1 d . . . . .
C3 C -0.08477(15) 0.37510(14) 0.45962(12) 0.0178(4) Uani 1 1 d . . . . .
C4 C 0.01580(15) 0.36030(14) 0.45708(12) 0.0171(4) Uani 1 1 d . . . . .
C5 C 0.05681(15) 0.29551(14) 0.50817(12) 0.0182(4) Uani 1 1 d . . . . .
C6 C 0.15489(15) 0.26253(14) 0.50340(12) 0.0181(4) Uani 1 1 d . . . . .
C7 C 0.20888(16) 0.18550(14) 0.54104(13) 0.0216(5) Uani 1 1 d . . . . .
H7 H 0.1847 0.1440 0.5739 0.026 Uiso 1 1 calc R U . . .
C8 C 0.30048(15) 0.18231(14) 0.52141(13) 0.0205(4) Uani 1 1 d . . . . .
H8 H 0.3511 0.1390 0.5394 0.025 Uiso 1 1 calc R U . . .
C9 C 0.30781(15) 0.25503(14) 0.46919(12) 0.0179(4) Uani 1 1 d . . . . .
C10 C 0.38847(15) 0.27720(13) 0.43613(12) 0.0173(4) Uani 1 1 d . . . . .
C11 C 0.39643(14) 0.34526(13) 0.37978(12) 0.0167(4) Uani 1 1 d . . . . .
C12 C 0.48280(15) 0.36540(14) 0.34884(12) 0.0185(4) Uani 1 1 d . . . . .
H12 H 0.5413 0.3358 0.3620 0.022 Uiso 1 1 calc R U . . .
C13 C 0.46426(15) 0.43426(14) 0.29769(12) 0.0191(4) Uani 1 1 d . . . . .
H13 H 0.5072 0.4624 0.2675 0.023 Uiso 1 1 calc R U . . .
C14 C 0.36593(15) 0.45681(14) 0.29803(12) 0.0172(4) Uani 1 1 d . . . . .
C15 C 0.31772(15) 0.52860(14) 0.25528(12) 0.0173(4) Uani 1 1 d . . . . .
C16 C 0.22359(15) 0.55285(14) 0.25337(12) 0.0183(4) Uani 1 1 d . . . . .
C17 C 0.17241(16) 0.62393(14) 0.20991(13) 0.0214(5) Uani 1 1 d . . . . .
H17 H 0.1955 0.6666 0.1781 0.026 Uiso 1 1 calc R U . . .
C18 C 0.08426(16) 0.62012(15) 0.22192(13) 0.0221(5) Uani 1 1 d . . . . .
H18 H 0.0357 0.6592 0.1995 0.027 Uiso 1 1 calc R U . . .
C19 C 0.07831(15) 0.54734(14) 0.27394(12) 0.0188(4) Uani 1 1 d . . . . .
C20 C 0.00002(15) 0.51922(14) 0.30125(12) 0.0184(4) Uani 1 1 d . . . . .
C21 C -0.01016(15) 0.25540(14) 0.56306(13) 0.0210(5) Uani 1 1 d . . . . .
C22 C -0.08453(16) 0.25333(14) 0.53930(13) 0.0219(5) Uani 1 1 d . . . . .
C23 C -0.14781(16) 0.21451(16) 0.58533(15) 0.0277(5) Uani 1 1 d . . . . .
C24 C -0.14168(18) 0.17899(17) 0.65837(16) 0.0347(6) Uani 1 1 d . . . . .
C25 C -0.07363(18) 0.18534(17) 0.68478(14) 0.0324(6) Uani 1 1 d . . . . .
C26 C -0.00958(16) 0.22322(16) 0.63815(14) 0.0259(5) Uani 1 1 d . . . . .
C27 C 0.47189(14) 0.22800(14) 0.46783(12) 0.0175(4) Uani 1 1 d . . . . .
C28 C 0.53262(15) 0.14207(14) 0.45198(13) 0.0200(4) Uani 1 1 d . . . . .
C29 C 0.60571(16) 0.09699(14) 0.48560(13) 0.0226(5) Uani 1 1 d . . . . .
C30 C 0.62149(15) 0.13772(15) 0.53527(13) 0.0218(5) Uani 1 1 d . . . . .
C31 C 0.56363(16) 0.22369(15) 0.55125(13) 0.0222(5) Uani 1 1 d . . . . .
C32 C 0.48985(15) 0.26704(14) 0.51822(12) 0.0197(4) Uani 1 1 d . . . . .
C33 C 0.37145(14) 0.58565(14) 0.20852(12) 0.0179(4) Uani 1 1 d . . . . .
C34 C 0.38482(16) 0.64431(15) 0.24343(12) 0.0214(5) Uani 1 1 d . . . . .
C35 C 0.43695(17) 0.69546(15) 0.20204(14) 0.0256(5) Uani 1 1 d . . . . .
C36 C 0.47797(16) 0.68799(15) 0.12321(14) 0.0248(5) Uani 1 1 d . . . . .
C37 C 0.46509(15) 0.63126(15) 0.08651(13) 0.0230(5) Uani 1 1 d . . . . .
C38 C 0.41210(15) 0.58120(14) 0.12914(13) 0.0202(4) Uani 1 1 d . . . . .
C39 C -0.08109(15) 0.56877(14) 0.26666(12) 0.0189(4) Uani 1 1 d . . . . .
C40 C -0.16895(16) 0.62592(14) 0.30922(13) 0.0219(5) Uani 1 1 d . . . . .
C41 C -0.24236(16) 0.67553(15) 0.27696(15) 0.0271(5) Uani 1 1 d . . . . .
C42 C -0.22915(17) 0.66893(15) 0.20029(15) 0.0282(5) Uani 1 1 d . . . . .
C43 C -0.14345(18) 0.61199(16) 0.15641(14) 0.0273(5) Uani 1 1 d . . . . .
C44 C -0.07067(16) 0.56242(15) 0.18990(13) 0.0234(5) Uani 1 1 d . . . . .
C45 C -0.28159(15) 0.46415(15) 0.51518(13) 0.0241(5) Uani 1 1 d . . . . .
H45A H -0.2859 0.4975 0.4661 0.036 Uiso 1 1 calc R U . . .
H45B H -0.3375 0.4948 0.5574 0.036 Uiso 1 1 calc R U . . .
H45C H -0.2808 0.4060 0.5127 0.036 Uiso 1 1 calc R U . . .
C47 C 0.06743(15) 0.16286(14) 0.87538(12) 0.0176(4) Uani 1 1 d . . . . .
C48 C -0.02941(15) 0.18468(13) 0.93703(12) 0.0174(4) Uani 1 1 d . . . . .
C49 C -0.06204(14) 0.11643(13) 0.92539(12) 0.0153(4) Uani 1 1 d . . . . .
C50 C -0.16123(14) 0.13452(13) 0.94993(12) 0.0162(4) Uani 1 1 d . . . . .
C51 C -0.20535(14) 0.09296(13) 0.92315(11) 0.0160(4) Uani 1 1 d . . . . .
C52 C -0.30404(15) 0.12265(14) 0.92410(13) 0.0199(4) Uani 1 1 d . . . . .
H52 H -0.3549 0.1734 0.9477 0.024 Uiso 1 1 calc R U . . .
C53 C -0.31265(15) 0.06605(14) 0.88564(13) 0.0211(5) Uani 1 1 d . . . . .
H53 H -0.3702 0.0707 0.8770 0.025 Uiso 1 1 calc R U . . .
C54 C -0.21990(15) -0.00186(14) 0.86033(12) 0.0178(4) Uani 1 1 d . . . . .
C55 C -0.19601(15) -0.07632(14) 0.82325(12) 0.0192(4) Uani 1 1 d . . . . .
C56 C -0.10392(15) -0.14313(14) 0.80050(13) 0.0200(4) Uani 1 1 d . . . . .
C57 C -0.08611(16) -0.22761(15) 0.77612(14) 0.0254(5) Uani 1 1 d . . . . .
H57 H -0.1324 -0.2461 0.7704 0.030 Uiso 1 1 calc R U . . .
C58 C 0.00880(16) -0.27437(16) 0.76332(14) 0.0272(5) Uani 1 1 d . . . . .
H58 H 0.0425 -0.3328 0.7477 0.033 Uiso 1 1 calc R U . . .
C59 C 0.04956(15) -0.21806(15) 0.77795(13) 0.0219(5) Uani 1 1 d . . . . .
C60 C 0.14797(15) -0.24068(14) 0.76582(13) 0.0212(5) Uani 1 1 d . . . . .
C61 C 0.19133(15) -0.18703(14) 0.77490(13) 0.0196(4) Uani 1 1 d . . . . .
C62 C 0.29178(15) -0.20518(15) 0.75763(13) 0.0211(5) Uani 1 1 d . . . . .
H62 H 0.3429 -0.2587 0.7402 0.025 Uiso 1 1 calc R U . . .
C63 C 0.30163(15) -0.13280(14) 0.77031(12) 0.0198(4) Uani 1 1 d . . . . .
H63 H 0.3609 -0.1263 0.7620 0.024 Uiso 1 1 calc R U . . .
C64 C 0.20787(15) -0.06831(14) 0.79820(12) 0.0177(4) Uani 1 1 d . . . . .
C65 C 0.18406(14) 0.01586(14) 0.82104(12) 0.0169(4) Uani 1 1 d . . . . .
C66 C 0.09198(15) 0.07072(13) 0.85858(12) 0.0162(4) Uani 1 1 d . . . . .
C69 C -0.22060(15) 0.21443(13) 0.99418(12) 0.0174(4) Uani 1 1 d . . . . .
C70 C -0.18553(15) 0.28261(14) 0.97775(12) 0.0193(4) Uani 1 1 d . . . . .
C71 C -0.24007(16) 0.36229(14) 1.01093(13) 0.0231(5) Uani 1 1 d . . . . .
C72 C -0.32882(16) 0.37440(15) 1.06497(14) 0.0257(5) Uani 1 1 d . . . . .
C73 C -0.36258(15) 0.30699(16) 1.08620(13) 0.0246(5) Uani 1 1 d . . . . .
C74 C -0.30848(15) 0.22813(14) 1.05147(13) 0.0208(5) Uani 1 1 d . . . . .
C75 C -0.27625(15) -0.08928(14) 0.80795(14) 0.0225(5) Uani 1 1 d . . . . .
C76 C -0.34798(18) -0.10787(18) 0.86712(16) 0.0337(6) Uani 1 1 d . . . . .
C77 C -0.41992(19) -0.1234(2) 0.85322(19) 0.0433(7) Uani 1 1 d . . . . .
C78 C -0.42010(18) -0.12139(17) 0.7789(2) 0.0416(7) Uani 1 1 d . . . . .
C79 C -0.3511(2) -0.10227(18) 0.71861(18) 0.0406(7) Uani 1 1 d . . . . .
C80 C -0.28000(18) -0.08599(17) 0.73357(15) 0.0305(5) Uani 1 1 d . . . . .
C81 C 0.21666(15) -0.33111(15) 0.74069(15) 0.0256(5) Uani 1 1 d . . . . .
C82 C 0.22614(17) -0.40186(16) 0.79415(16) 0.0306(6) Uani 1 1 d . . . . .
C83 C 0.2949(2) -0.48488(17) 0.7748(2) 0.0413(7) Uani 1 1 d . . . . .
C84 C 0.35332(19) -0.49793(19) 0.7008(2) 0.0464(8) Uani 1 1 d . . . . .
C85 C 0.34600(17) -0.4301(2) 0.64558(18) 0.0433(8) Uani 1 1 d . . . . .
C86 C 0.27713(17) -0.34653(18) 0.66631(15) 0.0315(6) Uani 1 1 d . . . . .
C87 C 0.26757(14) 0.04325(13) 0.80499(12) 0.0169(4) Uani 1 1 d . . . . .
C88 C 0.29924(15) 0.05212(14) 0.86313(13) 0.0209(5) Uani 1 1 d . . . . .
C89 C 0.38017(16) 0.07267(15) 0.84744(14) 0.0249(5) Uani 1 1 d . . . . .
C90 C 0.43137(16) 0.08371(14) 0.77152(15) 0.0256(5) Uani 1 1 d . . . . .
C91 C 0.40155(16) 0.07536(14) 0.71255(13) 0.0237(5) Uani 1 1 d . . . . .
C92 C 0.32110(15) 0.05539(14) 0.72938(12) 0.0196(4) Uani 1 1 d . . . . .
C93 C 0.05047(18) 0.24364(16) 1.01888(14) 0.0293(5) Uani 1 1 d . . . . .
H93A H 0.1151 0.2241 0.9816 0.044 Uiso 1 1 calc R U . . .
H93B H 0.0552 0.2498 1.0691 0.044 Uiso 1 1 calc R U . . .
H93C H 0.0102 0.3001 1.0003 0.044 Uiso 1 1 calc R U . . .
N1 N 0.05549(12) 0.40858(11) 0.40005(10) 0.0170(4) Uani 1 1 d . . . . .
N2 N 0.21864(12) 0.30067(11) 0.45832(10) 0.0176(4) Uani 1 1 d . . . . .
H2N H 0.2045 0.3474 0.4271 0.021 Uiso 1 1 calc R U . . .
N3 N 0.32612(12) 0.40090(11) 0.34773(10) 0.0174(4) Uani 1 1 d . . . . .
N4 N 0.16313(12) 0.50875(11) 0.29207(10) 0.0177(4) Uani 1 1 d . . . . .
H4N H 0.1771 0.4625 0.3238 0.021 Uiso 1 1 calc R U . . .
N5 N 0.01020(12) 0.05182(11) 0.88253(10) 0.0156(4) Uani 1 1 d . . . . .
N6 N -0.15732(12) 0.01822(11) 0.88358(10) 0.0164(4) Uani 1 1 d . . . . .
H6N H -0.0952 -0.0128 0.8742 0.020 Uiso 1 1 calc R U . . .
N7 N -0.02048(12) -0.13835(12) 0.80182(10) 0.0193(4) Uani 1 1 d . . . . .
N8 N 0.14332(12) -0.10368(11) 0.80016(10) 0.0182(4) Uani 1 1 d . . . . .
H8N H 0.0802 -0.0769 0.8154 0.022 Uiso 1 1 calc R U . . .
O1 O -0.14952(10) 0.43484(10) 0.35007(9) 0.0212(3) Uani 1 1 d . . . . .
O2 O -0.09989(10) 0.29501(10) 0.47024(9) 0.0208(3) Uani 1 1 d . . . . .
O3 O 0.11060(11) 0.21125(10) 0.84534(9) 0.0248(3) Uani 1 1 d . . . . .
O4 O -0.09491(10) 0.27129(9) 0.92773(8) 0.0194(3) Uani 1 1 d . . . . .
F1 F -0.21723(10) 0.21340(10) 0.56039(9) 0.0353(3) Uani 1 1 d . . . . .
F2 F -0.20420(11) 0.14329(11) 0.70394(10) 0.0499(4) Uani 1 1 d . . . . .
F3 F -0.07043(11) 0.15528(11) 0.75710(9) 0.0461(4) Uani 1 1 d . . . . .
F4 F 0.05171(9) 0.23015(9) 0.67006(8) 0.0310(3) Uani 1 1 d . . . . .
F5 F 0.51909(10) 0.09996(9) 0.40415(8) 0.0307(3) Uani 1 1 d . . . . .
F6 F 0.66016(10) 0.01284(9) 0.47190(9) 0.0368(4) Uani 1 1 d . . . . .
F7 F 0.69090(10) 0.09343(9) 0.56891(8) 0.0319(3) Uani 1 1 d . . . . .
F8 F 0.57764(10) 0.26375(9) 0.59992(9) 0.0353(3) Uani 1 1 d . . . . .
F9 F 0.43379(10) 0.35007(8) 0.53616(8) 0.0301(3) Uani 1 1 d . . . . .
F10 F 0.34635(11) 0.65216(9) 0.31992(7) 0.0324(3) Uani 1 1 d . . . . .
F11 F 0.44769(12) 0.75186(10) 0.23712(9) 0.0417(4) Uani 1 1 d . . . . .
F12 F 0.52805(11) 0.73726(10) 0.08248(9) 0.0375(4) Uani 1 1 d . . . . .
F13 F 0.50501(10) 0.62410(10) 0.00990(8) 0.0359(3) Uani 1 1 d . . . . .
F14 F 0.40259(10) 0.52526(9) 0.09157(7) 0.0299(3) Uani 1 1 d . . . . .
F15 F -0.18417(10) 0.63367(9) 0.38414(8) 0.0306(3) Uani 1 1 d . . . . .
F16 F -0.32610(10) 0.73081(9) 0.31994(10) 0.0389(4) Uani 1 1 d . . . . .
F17 F -0.29886(11) 0.71853(9) 0.16795(10) 0.0415(4) Uani 1 1 d . . . . .
F18 F -0.13024(12) 0.60515(11) 0.08176(8) 0.0406(4) Uani 1 1 d . . . . .
F19 F 0.01208(10) 0.50773(10) 0.14560(8) 0.0342(3) Uani 1 1 d . . . . .
F20 F -0.20671(10) 0.42721(8) 0.99164(8) 0.0305(3) Uani 1 1 d . . . . .
F21 F -0.38109(10) 0.45101(9) 1.09909(9) 0.0345(3) Uani 1 1 d . . . . .
F22 F -0.44704(9) 0.31783(9) 1.14091(8) 0.0317(3) Uani 1 1 d . . . . .
F23 F -0.34263(9) 0.16349(9) 1.07610(7) 0.0246(3) Uani 1 1 d . . . . .
F24 F -0.34843(12) -0.11202(14) 0.94019(9) 0.0538(5) Uani 1 1 d . . . . .
F25 F -0.48788(13) -0.14194(16) 0.91185(14) 0.0757(7) Uani 1 1 d . . . . .
F26 F -0.48782(12) -0.13919(12) 0.76459(14) 0.0651(6) Uani 1 1 d . . . . .
F27 F -0.35200(16) -0.09909(14) 0.64554(12) 0.0698(6) Uani 1 1 d . . . . .
F28 F -0.21259(13) -0.06769(13) 0.67332(9) 0.0511(4) Uani 1 1 d . . . . .
F29 F 0.16980(11) -0.39143(10) 0.86701(9) 0.0390(4) Uani 1 1 d . . . . .
F30 F 0.30544(13) -0.55067(10) 0.82859(13) 0.0591(5) Uani 1 1 d . . . . .
F31 F 0.42075(12) -0.57736(12) 0.68150(14) 0.0722(7) Uani 1 1 d . . . . .
F32 F 0.40455(11) -0.44128(14) 0.57319(11) 0.0630(6) Uani 1 1 d . . . . .
F33 F 0.27228(11) -0.28109(11) 0.61252(9) 0.0414(4) Uani 1 1 d . . . . .
F34 F 0.25088(9) 0.04162(9) 0.93739(7) 0.0287(3) Uani 1 1 d . . . . .
F35 F 0.40981(11) 0.08002(11) 0.90447(9) 0.0408(4) Uani 1 1 d . . . . .
F36 F 0.51002(10) 0.10303(10) 0.75539(10) 0.0389(4) Uani 1 1 d . . . . .
F37 F 0.45145(10) 0.08663(9) 0.63853(8) 0.0333(3) Uani 1 1 d . . . . .
F38 F 0.29272(9) 0.04919(9) 0.67057(7) 0.0277(3) Uani 1 1 d . . . . .
S1 S -0.17196(4) 0.45340(3) 0.53258(3) 0.02024(12) Uani 1 1 d . . . . .
S2 S -0.00342(4) 0.16369(3) 1.02936(3) 0.01940(11) Uani 1 1 d . . . . .

loop_
_atom_site_aniso_label
_atom_site_aniso_U_11
_atom_site_aniso_U_22
_atom_site_aniso_U_33
_atom_site_aniso_U_23
_atom_site_aniso_U_13
_atom_site_aniso_U_12
C94 0.051(3) 0.039(3) 0.061(4) 0.005(3) -0.024(3) -0.013(3)
Cl1 0.0847(15) 0.1006(16) 0.0548(11) -0.0129(10) -0.0328(10) -0.0261(12)
Cl2 0.106(2) 0.0313(12) 0.083(2) -0.0201(13) -0.0599(18) 0.0071(11)
C98 0.081(5) 0.040(5) 0.052(6) 0.002(5) -0.040(5) -0.009(4)
S3 0.089(3) 0.068(3) 0.120(5) -0.029(4) -0.025(4) -0.029(2)
C95 0.082(4) 0.081(4) 0.091(5) -0.010(4) -0.052(4) -0.013(4)
Cl3 0.0575(14) 0.0621(17) 0.0453(16) 0.0158(13) -0.0206(11) -0.0344(12)
Cl4 0.0588(12) 0.1004(17) 0.0609(13) 0.0150(11) -0.0153(9) -0.0424(12)
C96 0.102(6) 0.101(6) 0.106(6) -0.004(6) -0.026(6) -0.010(6)
Cl5 0.087(6) 0.099(7) 0.057(5) 0.003(4) -0.012(4) -0.037(5)
Cl6 0.107(4) 0.087(4) 0.102(4) -0.014(3) -0.055(3) -0.009(3)
C97 0.089(7) 0.094(6) 0.092(7) 0.002(6) -0.028(6) -0.014(6)
Cl7 0.082(6) 0.081(6) 0.093(7) 0.029(5) -0.018(5) -0.015(5)
Cl8 0.117(9) 0.154(10) 0.126(9) 0.006(9) -0.008(8) -0.003(9)
C1 0.0134(10) 0.0182(10) 0.0171(10) -0.0015(8) -0.0044(8) -0.0051(8)
C2 0.0131(10) 0.0159(10) 0.0196(10) -0.0048(8) -0.0031(8) -0.0042(8)
C3 0.0164(10) 0.0177(10) 0.0207(11) -0.0007(8) -0.0044(8) -0.0086(9)
C4 0.0153(10) 0.0185(10) 0.0180(10) -0.0027(8) -0.0041(8) -0.0067(8)
C5 0.0175(11) 0.0176(10) 0.0190(10) 0.0003(8) -0.0045(8) -0.0074(9)
C6 0.0166(10) 0.0181(10) 0.0197(11) -0.0004(8) -0.0048(8) -0.0073(9)
C7 0.0194(11) 0.0187(11) 0.0258(12) 0.0035(9) -0.0076(9) -0.0074(9)
C8 0.0175(11) 0.0157(10) 0.0261(11) 0.0017(9) -0.0092(9) -0.0032(9)
C9 0.0153(10) 0.0167(10) 0.0205(11) -0.0017(8) -0.0068(8) -0.0034(8)
C10 0.0145(10) 0.0153(10) 0.0205(10) -0.0035(8) -0.0061(8) -0.0022(8)
C11 0.0142(10) 0.0154(10) 0.0185(10) -0.0047(8) -0.0037(8) -0.0029(8)
C12 0.0120(10) 0.0211(11) 0.0208(11) -0.0039(9) -0.0047(8) -0.0034(8)
C13 0.0132(10) 0.0220(11) 0.0213(11) -0.0031(9) -0.0023(8) -0.0073(9)
C14 0.0152(10) 0.0194(10) 0.0181(10) -0.0031(8) -0.0042(8) -0.0074(8)
C15 0.0167(10) 0.0195(11) 0.0160(10) -0.0014(8) -0.0027(8) -0.0086(9)
C16 0.0175(10) 0.0205(11) 0.0174(10) 0.0005(8) -0.0045(8) -0.0089(9)
C17 0.0209(11) 0.0212(11) 0.0232(11) 0.0045(9) -0.0076(9) -0.0106(9)
C18 0.0199(11) 0.0231(11) 0.0229(11) 0.0063(9) -0.0096(9) -0.0080(9)
C19 0.0160(10) 0.0215(11) 0.0185(10) 0.0004(9) -0.0059(8) -0.0065(9)
C20 0.0157(10) 0.0192(11) 0.0202(11) -0.0013(8) -0.0063(8) -0.0055(9)
C21 0.0160(10) 0.0179(11) 0.0244(11) 0.0013(9) -0.0045(9) -0.0040(9)
C22 0.0195(11) 0.0181(11) 0.0256(12) 0.0025(9) -0.0051(9) -0.0075(9)
C23 0.0189(11) 0.0270(12) 0.0366(14) 0.0036(10) -0.0071(10) -0.0113(10)
C24 0.0243(13) 0.0333(14) 0.0393(15) 0.0132(11) -0.0033(11) -0.0152(11)
C25 0.0266(13) 0.0339(14) 0.0271(13) 0.0139(11) -0.0070(10) -0.0092(11)
C26 0.0192(11) 0.0278(12) 0.0258(12) 0.0046(10) -0.0068(9) -0.0064(10)
C27 0.0133(10) 0.0181(10) 0.0195(10) 0.0011(8) -0.0043(8) -0.0055(8)
C28 0.0197(11) 0.0194(11) 0.0233(11) -0.0044(9) -0.0075(9) -0.0074(9)
C29 0.0185(11) 0.0149(11) 0.0305(12) -0.0014(9) -0.0082(9) -0.0015(9)
C30 0.0145(10) 0.0228(11) 0.0270(12) 0.0022(9) -0.0097(9) -0.0044(9)
C31 0.0211(11) 0.0246(12) 0.0238(11) -0.0038(9) -0.0096(9) -0.0080(9)
C32 0.0175(10) 0.0161(10) 0.0226(11) -0.0041(9) -0.0048(9) -0.0030(9)
C33 0.0127(10) 0.0186(10) 0.0218(11) 0.0021(8) -0.0063(8) -0.0056(8)
C34 0.0220(11) 0.0235(11) 0.0190(11) -0.0007(9) -0.0050(9) -0.0098(9)
C35 0.0294(12) 0.0235(12) 0.0305(13) -0.0003(10) -0.0112(10) -0.0151(10)
C36 0.0196(11) 0.0247(12) 0.0303(12) 0.0096(10) -0.0081(9) -0.0125(10)
C37 0.0175(11) 0.0287(12) 0.0180(11) 0.0025(9) -0.0034(9) -0.0071(9)
C38 0.0183(11) 0.0204(11) 0.0216(11) -0.0017(9) -0.0070(9) -0.0058(9)
C39 0.0187(11) 0.0190(11) 0.0220(11) 0.0049(9) -0.0096(9) -0.0096(9)
C40 0.0212(11) 0.0193(11) 0.0259(12) 0.0021(9) -0.0077(9) -0.0091(9)
C41 0.0204(12) 0.0174(11) 0.0430(14) 0.0025(10) -0.0118(10) -0.0062(9)
C42 0.0289(13) 0.0195(11) 0.0466(15) 0.0119(10) -0.0260(11) -0.0131(10)
C43 0.0365(14) 0.0307(13) 0.0272(12) 0.0104(10) -0.0205(11) -0.0206(11)
C44 0.0202(11) 0.0273(12) 0.0244(12) 0.0024(9) -0.0077(9) -0.0113(10)
C45 0.0159(11) 0.0272(12) 0.0261(12) -0.0042(9) -0.0044(9) -0.0054(9)
C47 0.0159(10) 0.0171(10) 0.0202(11) 0.0011(8) -0.0065(8) -0.0065(9)
C48 0.0171(10) 0.0130(10) 0.0208(11) -0.0005(8) -0.0054(8) -0.0048(8)
C49 0.0155(10) 0.0149(10) 0.0159(10) 0.0012(8) -0.0054(8) -0.0065(8)
C50 0.0150(10) 0.0154(10) 0.0162(10) 0.0009(8) -0.0037(8) -0.0053(8)
C51 0.0146(10) 0.0177(10) 0.0142(10) 0.0010(8) -0.0029(8) -0.0065(8)
C52 0.0131(10) 0.0186(11) 0.0251(11) -0.0042(9) -0.0048(8) -0.0024(8)
C53 0.0127(10) 0.0233(11) 0.0272(12) -0.0031(9) -0.0074(9) -0.0047(9)
C54 0.0132(10) 0.0206(11) 0.0207(11) -0.0008(8) -0.0056(8) -0.0070(9)
C55 0.0140(10) 0.0233(11) 0.0218(11) -0.0026(9) -0.0052(8) -0.0081(9)
C56 0.0142(10) 0.0241(11) 0.0234(11) -0.0068(9) -0.0044(8) -0.0075(9)
C57 0.0174(11) 0.0289(12) 0.0356(13) -0.0141(10) -0.0059(10) -0.0107(10)
C58 0.0184(11) 0.0269(12) 0.0383(14) -0.0173(10) -0.0054(10) -0.0063(10)
C59 0.0159(11) 0.0230(11) 0.0283(12) -0.0095(9) -0.0052(9) -0.0065(9)
C60 0.0148(10) 0.0213(11) 0.0270(12) -0.0092(9) -0.0041(9) -0.0048(9)
C61 0.0139(10) 0.0201(11) 0.0240(11) -0.0073(9) -0.0034(8) -0.0047(9)
C62 0.0128(10) 0.0220(11) 0.0271(12) -0.0091(9) -0.0038(9) -0.0035(9)
C63 0.0105(10) 0.0246(11) 0.0245(11) -0.0031(9) -0.0031(8) -0.0077(9)
C64 0.0148(10) 0.0212(11) 0.0182(10) -0.0013(8) -0.0032(8) -0.0092(9)
C65 0.0142(10) 0.0191(10) 0.0189(10) 0.0005(8) -0.0051(8) -0.0081(9)
C66 0.0162(10) 0.0174(10) 0.0161(10) 0.0012(8) -0.0050(8) -0.0080(8)
C69 0.0156(10) 0.0169(10) 0.0187(10) -0.0019(8) -0.0063(8) -0.0038(8)
C70 0.0182(11) 0.0189(11) 0.0194(11) 0.0000(8) -0.0072(9) -0.0047(9)
C71 0.0248(12) 0.0162(11) 0.0282(12) -0.0011(9) -0.0106(10) -0.0054(9)
C72 0.0202(11) 0.0206(11) 0.0307(13) -0.0089(10) -0.0085(10) 0.0019(9)
C73 0.0129(10) 0.0318(13) 0.0241(12) -0.0088(10) -0.0035(9) -0.0020(9)
C74 0.0169(11) 0.0229(11) 0.0235(11) -0.0042(9) -0.0068(9) -0.0064(9)
C75 0.0134(10) 0.0212(11) 0.0350(13) -0.0088(9) -0.0088(9) -0.0039(9)
C76 0.0219(12) 0.0431(15) 0.0401(15) -0.0141(12) -0.0035(11) -0.0156(11)
C77 0.0202(13) 0.0462(17) 0.067(2) -0.0150(15) -0.0044(13) -0.0173(12)
C78 0.0218(13) 0.0299(14) 0.085(2) -0.0141(14) -0.0284(14) -0.0069(11)
C79 0.0423(16) 0.0353(15) 0.0592(18) -0.0056(13) -0.0379(15) -0.0092(13)
C80 0.0265(13) 0.0315(13) 0.0389(14) -0.0009(11) -0.0154(11) -0.0118(11)
C81 0.0125(10) 0.0270(12) 0.0418(14) -0.0170(11) -0.0065(10) -0.0066(9)
C82 0.0196(12) 0.0240(12) 0.0550(17) -0.0109(11) -0.0163(11) -0.0068(10)
C83 0.0324(14) 0.0271(14) 0.078(2) -0.0133(14) -0.0295(15) -0.0093(12)
C84 0.0242(14) 0.0339(15) 0.090(2) -0.0350(17) -0.0258(15) 0.0007(12)
C85 0.0151(12) 0.061(2) 0.0596(19) -0.0442(17) -0.0038(12) -0.0090(12)
C86 0.0191(12) 0.0401(15) 0.0403(15) -0.0192(12) -0.0048(10) -0.0121(11)
C87 0.0132(10) 0.0120(10) 0.0242(11) -0.0018(8) -0.0049(8) -0.0036(8)
C88 0.0188(11) 0.0186(11) 0.0223(11) -0.0033(9) -0.0024(9) -0.0061(9)
C89 0.0226(12) 0.0230(12) 0.0355(13) -0.0074(10) -0.0120(10) -0.0095(10)
C90 0.0175(11) 0.0176(11) 0.0436(14) -0.0048(10) -0.0053(10) -0.0101(9)
C91 0.0176(11) 0.0187(11) 0.0274(12) 0.0004(9) 0.0007(9) -0.0063(9)
C92 0.0169(10) 0.0178(10) 0.0222(11) 0.0003(9) -0.0052(9) -0.0056(9)
C93 0.0326(13) 0.0316(13) 0.0310(13) -0.0023(10) -0.0091(10) -0.0193(11)
N1 0.0155(9) 0.0183(9) 0.0173(9) -0.0003(7) -0.0051(7) -0.0064(7)
N2 0.0155(9) 0.0160(9) 0.0212(9) 0.0041(7) -0.0078(7) -0.0061(7)
N3 0.0150(9) 0.0165(9) 0.0205(9) 0.0016(7) -0.0056(7) -0.0066(7)
N4 0.0164(9) 0.0187(9) 0.0194(9) 0.0050(7) -0.0074(7) -0.0087(7)
N5 0.0133(8) 0.0155(8) 0.0169(9) 0.0007(7) -0.0042(7) -0.0053(7)
N6 0.0107(8) 0.0174(9) 0.0211(9) -0.0026(7) -0.0042(7) -0.0050(7)
N7 0.0120(9) 0.0224(9) 0.0250(10) -0.0076(8) -0.0044(7) -0.0062(7)
N8 0.0105(8) 0.0182(9) 0.0250(9) -0.0066(7) -0.0027(7) -0.0044(7)
O1 0.0182(8) 0.0251(8) 0.0231(8) -0.0034(6) -0.0078(6) -0.0088(6)
O2 0.0210(8) 0.0205(8) 0.0240(8) 0.0010(6) -0.0072(6) -0.0113(6)
O3 0.0233(8) 0.0205(8) 0.0302(9) 0.0018(7) -0.0038(7) -0.0125(7)
O4 0.0174(7) 0.0142(7) 0.0230(8) 0.0007(6) -0.0036(6) -0.0049(6)
F1 0.0265(7) 0.0382(8) 0.0473(9) 0.0063(7) -0.0117(6) -0.0212(7)
F2 0.0371(9) 0.0579(11) 0.0523(10) 0.0271(8) -0.0089(8) -0.0316(8)
F3 0.0381(9) 0.0604(11) 0.0314(8) 0.0232(8) -0.0104(7) -0.0209(8)
F4 0.0249(7) 0.0415(8) 0.0246(7) 0.0058(6) -0.0107(6) -0.0108(6)
F5 0.0285(7) 0.0243(7) 0.0415(8) -0.0132(6) -0.0181(6) -0.0010(6)
F6 0.0329(8) 0.0183(7) 0.0572(10) -0.0109(6) -0.0254(7) 0.0058(6)
F7 0.0270(7) 0.0286(7) 0.0437(8) 0.0007(6) -0.0244(6) -0.0037(6)
F8 0.0347(8) 0.0350(8) 0.0427(8) -0.0127(6) -0.0237(7) -0.0050(6)
F9 0.0286(7) 0.0211(7) 0.0390(8) -0.0115(6) -0.0171(6) 0.0021(6)
F10 0.0443(8) 0.0390(8) 0.0206(7) -0.0056(6) -0.0032(6) -0.0259(7)
F11 0.0596(10) 0.0424(9) 0.0411(9) -0.0031(7) -0.0132(7) -0.0376(8)
F12 0.0365(8) 0.0418(9) 0.0404(8) 0.0142(7) -0.0100(7) -0.0287(7)
F13 0.0347(8) 0.0517(9) 0.0187(7) 0.0021(6) -0.0002(6) -0.0215(7)
F14 0.0352(8) 0.0358(8) 0.0233(7) -0.0069(6) -0.0053(6) -0.0182(6)
F15 0.0275(7) 0.0298(7) 0.0289(7) -0.0064(6) -0.0069(6) -0.0043(6)
F16 0.0242(7) 0.0246(7) 0.0582(10) -0.0025(7) -0.0132(7) 0.0015(6)
F17 0.0426(9) 0.0282(8) 0.0656(11) 0.0143(7) -0.0414(8) -0.0112(7)
F18 0.0507(9) 0.0534(10) 0.0307(8) 0.0088(7) -0.0256(7) -0.0256(8)
F19 0.0281(7) 0.0483(9) 0.0230(7) -0.0059(6) -0.0068(6) -0.0100(7)
F20 0.0327(7) 0.0170(6) 0.0385(8) -0.0036(6) -0.0074(6) -0.0075(6)
F21 0.0269(7) 0.0237(7) 0.0435(8) -0.0167(6) -0.0051(6) 0.0018(6)
F22 0.0173(7) 0.0391(8) 0.0316(7) -0.0153(6) 0.0011(6) -0.0047(6)
F23 0.0165(6) 0.0316(7) 0.0261(7) -0.0065(5) -0.0002(5) -0.0122(5)
F24 0.0491(10) 0.0924(14) 0.0334(9) -0.0107(9) 0.0034(7) -0.0493(10)
F25 0.0392(10) 0.1062(17) 0.0940(16) -0.0223(13) 0.0061(10) -0.0532(12)
F26 0.0379(10) 0.0550(11) 0.1293(18) -0.0170(11) -0.0497(11) -0.0181(9)
F27 0.0909(15) 0.0840(15) 0.0732(13) 0.0033(11) -0.0633(12) -0.0420(12)
F28 0.0614(11) 0.0786(13) 0.0334(9) 0.0062(8) -0.0224(8) -0.0428(10)
F29 0.0407(9) 0.0335(8) 0.0469(9) -0.0006(7) -0.0156(7) -0.0164(7)
F30 0.0579(11) 0.0232(8) 0.1147(16) -0.0005(9) -0.0531(11) -0.0121(8)
F31 0.0364(9) 0.0461(11) 0.1377(19) -0.0618(12) -0.0402(11) 0.0168(8)
F32 0.0230(8) 0.0953(15) 0.0703(12) -0.0646(12) 0.0004(8) -0.0079(9)
F33 0.0302(8) 0.0604(11) 0.0350(8) -0.0196(8) -0.0004(6) -0.0187(7)
F34 0.0282(7) 0.0400(8) 0.0209(7) -0.0033(6) -0.0044(5) -0.0173(6)
F35 0.0373(8) 0.0556(10) 0.0447(9) -0.0135(7) -0.0164(7) -0.0242(8)
F36 0.0233(7) 0.0386(8) 0.0614(10) -0.0085(7) -0.0048(7) -0.0218(7)
F37 0.0251(7) 0.0352(8) 0.0315(8) 0.0028(6) 0.0049(6) -0.0163(6)
F38 0.0259(7) 0.0371(8) 0.0202(6) 0.0013(6) -0.0062(5) -0.0137(6)
S1 0.0164(3) 0.0236(3) 0.0200(3) -0.0044(2) -0.0045(2) -0.0062(2)
S2 0.0199(3) 0.0195(3) 0.0209(3) 0.0000(2) -0.0073(2) -0.0089(2)

loop_
_atom_type_symbol
_atom_type_description
_atom_type_scat_dispersion_real
_atom_type_scat_dispersion_imag
_atom_type_scat_source
C C 0.0181 0.0091 'International Tables Vol C Tables 4.2.6.8 and 6.1.1.4'
H H 0.0000 0.0000 'International Tables Vol C Tables 4.2.6.8 and 6.1.1.4'
N N 0.0311 0.0180 'International Tables Vol C Tables 4.2.6.8 and 6.1.1.4'
O O 0.0492 0.0322 'International Tables Vol C Tables 4.2.6.8 and 6.1.1.4'
F F 0.0727 0.0534 'International Tables Vol C Tables 4.2.6.8 and 6.1.1.4'
Cl Cl 0.3639 0.7018 'International Tables Vol C Tables 4.2.6.8 and 6.1.1.4'
S S 0.3331 0.5567 'International Tables Vol C Tables 4.2.6.8 and 6.1.1.4'

loop_
_geom_angle_atom_site_label_1
_geom_angle_atom_site_label_2
_geom_angle_atom_site_label_3
_geom_angle
_geom_angle_site_symmetry_1
_geom_angle_site_symmetry_3
Cl2 C94 Cl1 113.1(4) . .
Cl2 C94 H94A 109.0 . .
Cl1 C94 H94A 109.0 . .
Cl2 C94 H94B 109.0 . .
Cl1 C94 H94B 109.0 . .
H94A C94 H94B 107.8 . .
S3 C98 H98A 109.5 . .
S3 C98 H98B 109.5 . .
H98A C98 H98B 109.5 . .
S3 C98 H98C 109.5 . .
H98A C98 H98C 109.5 . .
H98B C98 H98C 109.5 . .
C98 S3 H3 109.5 . .
Cl4 C95 Cl3 117.3(6) . .
Cl4 C95 H95A 108.0 . .
Cl3 C95 H95A 108.0 . .
Cl4 C95 H95B 108.0 . .
Cl3 C95 H95B 108.0 . .
H95A C95 H95B 107.2 . .
Cl6 C96 Cl5 115.5(13) . .
Cl6 C96 Cl6 40.6(6) . 2_556
Cl5 C96 Cl6 156.0(13) . 2_556
Cl6 C96 H96A 108.4 . .
Cl5 C96 H96A 108.4 . .
Cl6 C96 H96A 86.5 2_556 .
Cl6 C96 H96B 108.4 . .
Cl5 C96 H96B 108.4 . .
Cl6 C96 H96B 83.6 2_556 .
H96A C96 H96B 107.5 . .
Cl6 Cl6 C96 88.8(9) 2_556 .
Cl6 Cl6 C96 50.6(6) 2_556 2_556
C96 Cl6 C96 139.4(6) . 2_556
Cl8 C97 Cl7 94.7(15) . .
Cl8 C97 H97A 112.8 . .
Cl7 C97 H97A 112.8 . .
Cl8 C97 H97B 112.8 . .
Cl7 C97 H97B 112.8 . .
H97A C97 H97B 110.3 . .
N1 C1 C20 126.28(19) . .
N1 C1 C2 110.43(17) . .
C20 C1 C2 123.28(18) . .
O1 C2 C1 128.95(19) . .
O1 C2 C3 127.73(19) . .
C1 C2 C3 103.31(17) . .
O2 C3 C4 111.87(17) . .
O2 C3 C2 114.46(17) . .
C4 C3 C2 102.06(16) . .
O2 C3 S1 113.20(14) . .
C4 C3 S1 109.69(14) . .
C2 C3 S1 104.77(14) . .
N1 C4 C5 129.73(19) . .
N1 C4 C3 112.67(18) . .
C5 C4 C3 117.38(18) . .
C4 C5 C6 124.17(19) . .
C4 C5 C21 114.00(18) . .
C6 C5 C21 121.40(19) . .
N2 C6 C5 124.07(19) . .
N2 C6 C7 106.72(18) . .
C5 C6 C7 129.2(2) . .
C8 C7 C6 108.00(19) . .
C8 C7 H7 126.0 . .
C6 C7 H7 126.0 . .
C7 C8 C9 108.34(19) . .
C7 C8 H8 125.8 . .
C9 C8 H8 125.8 . .
N2 C9 C10 125.89(19) . .
N2 C9 C8 106.94(18) . .
C10 C9 C8 127.16(19) . .
C9 C10 C11 126.15(19) . .
C9 C10 C27 116.31(18) . .
C11 C10 C27 117.38(18) . .
N3 C11 C10 126.05(19) . .
N3 C11 C12 110.99(18) . .
C10 C11 C12 122.96(19) . .
C13 C12 C11 106.76(18) . .
C13 C12 H12 126.6 . .
C11 C12 H12 126.6 . .
C12 C13 C14 106.32(18) . .
C12 C13 H13 126.8 . .
C14 C13 H13 126.8 . .
N3 C14 C15 125.27(18) . .
N3 C14 C13 110.94(18) . .
C15 C14 C13 123.74(19) . .
C16 C15 C14 125.98(19) . .
C16 C15 C33 116.78(18) . .
C14 C15 C33 117.23(18) . .
N4 C16 C15 125.31(19) . .
N4 C16 C17 106.66(18) . .
C15 C16 C17 127.98(19) . .
C18 C17 C16 108.16(19) . .
C18 C17 H17 125.9 . .
C16 C17 H17 125.9 . .
C17 C18 C19 107.81(19) . .
C17 C18 H18 126.1 . .
C19 C18 H18 126.1 . .
N4 C19 C20 126.12(19) . .
N4 C19 C18 107.35(18) . .
C20 C19 C18 126.5(2) . .
C1 C20 C19 125.25(19) . .
C1 C20 C39 119.47(18) . .
C19 C20 C39 115.18(18) . .
C26 C21 C22 116.2(2) . .
C26 C21 C5 125.9(2) . .
C22 C21 C5 117.86(19) . .
C23 C22 O2 117.5(2) . .
C23 C22 C21 121.8(2) . .
O2 C22 C21 120.56(19) . .
F1 C23 C22 120.0(2) . .
F1 C23 C24 119.8(2) . .
C22 C23 C24 120.1(2) . .
F2 C24 C25 120.5(2) . .
F2 C24 C23 120.4(2) . .
C25 C24 C23 119.0(2) . .
F3 C25 C24 119.5(2) . .
F3 C25 C26 119.8(2) . .
C24 C25 C26 120.6(2) . .
F4 C26 C25 116.5(2) . .
F4 C26 C21 121.5(2) . .
C25 C26 C21 122.0(2) . .
C28 C27 C32 116.32(19) . .
C28 C27 C10 123.48(19) . .
C32 C27 C10 120.16(19) . .
F5 C28 C29 118.39(19) . .
F5 C28 C27 119.58(19) . .
C29 C28 C27 122.0(2) . .
F6 C29 C30 119.35(19) . .
F6 C29 C28 120.5(2) . .
C30 C29 C28 120.1(2) . .
F7 C30 C29 120.0(2) . .
F7 C30 C31 120.6(2) . .
C29 C30 C31 119.5(2) . .
F8 C31 C30 120.05(19) . .
F8 C31 C32 120.4(2) . .
C30 C31 C32 119.5(2) . .
F9 C32 C31 117.95(19) . .
F9 C32 C27 119.47(19) . .
C31 C32 C27 122.6(2) . .
C38 C33 C34 116.68(19) . .
C38 C33 C15 122.08(19) . .
C34 C33 C15 121.22(19) . .
F10 C34 C35 118.2(2) . .
F10 C34 C33 119.41(19) . .
C35 C34 C33 122.4(2) . .
F11 C35 C36 119.8(2) . .
F11 C35 C34 121.0(2) . .
C36 C35 C34 119.3(2) . .
F12 C36 C37 120.2(2) . .
F12 C36 C35 119.9(2) . .
C37 C36 C35 119.9(2) . .
F13 C37 C36 119.8(2) . .
F13 C37 C38 120.4(2) . .
C36 C37 C38 119.7(2) . .
F14 C38 C37 118.11(19) . .
F14 C38 C33 119.86(19) . .
C37 C38 C33 122.0(2) . .
C44 C39 C40 116.7(2) . .
C44 C39 C20 121.7(2) . .
C40 C39 C20 121.5(2) . .
F15 C40 C41 118.3(2) . .
F15 C40 C39 119.53(19) . .
C41 C40 C39 122.1(2) . .
F16 C41 C42 119.9(2) . .
F16 C41 C40 120.3(2) . .
C42 C41 C40 119.8(2) . .
F17 C42 C41 120.2(2) . .
F17 C42 C43 120.0(2) . .
C41 C42 C43 119.8(2) . .
F18 C43 C42 120.1(2) . .
F18 C43 C44 120.3(2) . .
C42 C43 C44 119.6(2) . .
F19 C44 C39 119.83(19) . .
F19 C44 C43 118.2(2) . .
C39 C44 C43 122.0(2) . .
S1 C45 H45A 109.5 . .
S1 C45 H45B 109.5 . .
H45A C45 H45B 109.5 . .
S1 C45 H45C 109.5 . .
H45A C45 H45C 109.5 . .
H45B C45 H45C 109.5 . .
O3 C47 C66 129.6(2) . .
O3 C47 C48 127.03(19) . .
C66 C47 C48 103.29(16) . .
O4 C48 C49 112.56(17) . .
O4 C48 C47 113.32(17) . .
C49 C48 C47 100.93(16) . .
O4 C48 S2 112.72(14) . .
C49 C48 S2 110.66(14) . .
C47 C48 S2 105.86(14) . .
N5 C49 C50 129.36(19) . .
N5 C49 C48 112.50(17) . .
C50 C49 C48 117.44(18) . .
C49 C50 C51 124.09(19) . .
C49 C50 C69 114.43(18) . .
C51 C50 C69 120.30(18) . .
N6 C51 C50 124.69(18) . .
N6 C51 C52 106.44(18) . .
C50 C51 C52 128.60(19) . .
C53 C52 C51 108.55(19) . .
C53 C52 H52 125.7 . .
C51 C52 H52 125.7 . .
C52 C53 C54 107.97(19) . .
C52 C53 H53 126.0 . .
C54 C53 H53 126.0 . .
N6 C54 C55 125.38(19) . .
N6 C54 C53 106.53(18) . .
C55 C54 C53 128.02(19) . .
C54 C55 C56 126.57(19) . .
C54 C55 C75 117.16(18) . .
C56 C55 C75 116.23(19) . .
N7 C56 C55 124.48(19) . .
N7 C56 C57 111.22(18) . .
C55 C56 C57 124.24(19) . .
C58 C57 C56 106.51(19) . .
C58 C57 H57 126.7 . .
C56 C57 H57 126.7 . .
C57 C58 C59 106.5(2) . .
C57 C58 H58 126.8 . .
C59 C58 H58 126.8 . .
N7 C59 C60 124.54(19) . .
N7 C59 C58 111.31(18) . .
C60 C59 C58 124.1(2) . .
C59 C60 C61 126.3(2) . .
C59 C60 C81 118.84(19) . .
C61 C60 C81 114.90(18) . .
N8 C61 C60 125.38(19) . .
N8 C61 C62 106.59(18) . .
C60 C61 C62 128.0(2) . .
C63 C62 C61 108.15(19) . .
C63 C62 H62 125.9 . .
C61 C62 H62 125.9 . .
C62 C63 C64 108.22(18) . .
C62 C63 H63 125.9 . .
C64 C63 H63 125.9 . .
N8 C64 C65 125.60(19) . .
N8 C64 C63 106.90(18) . .
C65 C64 C63 127.49(19) . .
C66 C65 C64 124.77(19) . .
C66 C65 C87 119.84(18) . .
C64 C65 C87 115.34(18) . .
N5 C66 C65 126.36(19) . .
N5 C66 C47 110.07(17) . .
C65 C66 C47 123.50(18) . .
C74 C69 C70 116.58(19) . .
C74 C69 C50 125.58(19) . .
C70 C69 C50 117.84(18) . .
O4 C70 C71 117.87(19) . .
O4 C70 C69 120.47(19) . .
C71 C70 C69 121.7(2) . .
F20 C71 C72 120.0(2) . .
F20 C71 C70 120.4(2) . .
C72 C71 C70 119.6(2) . .
F21 C72 C71 119.9(2) . .
F21 C72 C73 119.9(2) . .
C71 C72 C73 120.2(2) . .
F22 C73 C74 120.2(2) . .
F22 C73 C72 120.0(2) . .
C74 C73 C72 119.8(2) . .
F23 C74 C73 117.60(19) . .
F23 C74 C69 120.49(19) . .
C73 C74 C69 121.9(2) . .
C76 C75 C80 116.8(2) . .
C76 C75 C55 121.7(2) . .
C80 C75 C55 121.5(2) . .
F24 C76 C75 119.7(2) . .
F24 C76 C77 118.3(2) . .
C75 C76 C77 122.0(3) . .
F25 C77 C78 120.0(2) . .
F25 C77 C76 120.4(3) . .
C78 C77 C76 119.6(3) . .
F26 C78 C77 120.1(3) . .
F26 C78 C79 119.5(3) . .
C77 C78 C79 120.4(2) . .
F27 C79 C78 120.4(2) . .
F27 C79 C80 120.3(3) . .
C78 C79 C80 119.3(3) . .
F28 C80 C75 119.8(2) . .
F28 C80 C79 118.3(2) . .
C75 C80 C79 121.9(2) . .
C86 C81 C82 117.1(2) . .
C86 C81 C60 122.3(2) . .
C82 C81 C60 120.4(2) . .
F29 C82 C81 120.2(2) . .
F29 C82 C83 117.7(3) . .
C81 C82 C83 122.1(3) . .
F30 C83 C84 120.1(3) . .
F30 C83 C82 120.6(3) . .
C84 C83 C82 119.3(3) . .
F31 C84 C83 119.9(3) . .
F31 C84 C85 119.3(3) . .
C83 C84 C85 120.8(2) . .
F32 C85 C84 121.5(3) . .
F32 C85 C86 119.2(3) . .
C84 C85 C86 119.3(3) . .
F33 C86 C81 120.0(2) . .
F33 C86 C85 118.5(2) . .
C81 C86 C85 121.4(3) . .
C88 C87 C92 116.77(19) . .
C88 C87 C65 122.56(19) . .
C92 C87 C65 120.54(19) . .
F34 C88 C87 119.98(19) . .
F34 C88 C89 117.9(2) . .
C87 C88 C89 122.1(2) . .
F35 C89 C90 119.9(2) . .
F35 C89 C88 121.0(2) . .
C90 C89 C88 119.1(2) . .
F36 C90 C91 120.1(2) . .
F36 C90 C89 119.9(2) . .
C91 C90 C89 120.1(2) . .
F37 C91 C92 120.3(2) . .
F37 C91 C90 119.9(2) . .
C92 C91 C90 119.8(2) . .
F38 C92 C91 118.50(19) . .
F38 C92 C87 119.40(19) . .
C91 C92 C87 122.1(2) . .
S2 C93 H93A 109.5 . .
S2 C93 H93B 109.5 . .
H93A C93 H93B 109.5 . .
S2 C93 H93C 109.5 . .
H93A C93 H93C 109.5 . .
H93B C93 H93C 109.5 . .
C4 N1 C1 108.39(17) . .
C6 N2 C9 109.88(17) . .
C6 N2 H2N 125.1 . .
C9 N2 H2N 125.1 . .
C11 N3 C14 104.97(17) . .
C19 N4 C16 110.01(17) . .
C19 N4 H4N 125.0 . .
C16 N4 H4N 125.0 . .
C49 N5 C66 108.69(17) . .
C51 N6 C54 110.49(17) . .
C51 N6 H6N 124.8 . .
C54 N6 H6N 124.8 . .
C56 N7 C59 104.44(17) . .
C64 N8 C61 110.11(17) . .
C64 N8 H8N 124.9 . .
C61 N8 H8N 124.9 . .
C22 O2 C3 108.81(16) . .
C70 O4 C48 110.39(16) . .
C45 S1 C3 98.76(10) . .
C93 S2 C48 99.74(11) . .

loop_
_geom_bond_atom_site_label_1
_geom_bond_atom_site_label_2
_geom_bond_distance
_geom_bond_site_symmetry_2
C94 Cl2 1.675(7) .
C94 Cl1 1.729(7) .
C94 H94A 0.9900 .
C94 H94B 0.9900 .
C98 S3 1.528(17) .
C98 H98A 0.9800 .
C98 H98B 0.9800 .
C98 H98C 0.9800 .
S3 H3 1.2000 .
C95 Cl4 1.652(9) .
C95 Cl3 1.752(9) .
C95 H95A 0.9900 .
C95 H95B 0.9900 .
C96 Cl6 1.679(16) .
C96 Cl5 1.680(16) .
C96 Cl6 2.174(19) 2_556
C96 H96A 0.9900 .
C96 H96B 0.9900 .
Cl6 Cl6 1.416(13) 2_556
Cl6 C96 2.174(19) 2_556
C97 Cl8 1.666(18) .
C97 Cl7 1.707(18) .
C97 H97A 0.9900 .
C97 H97B 0.9900 .
C1 N1 1.374(3) .
C1 C20 1.383(3) .
C1 C2 1.501(3) .
C2 O1 1.212(3) .
C2 C3 1.505(3) .
C3 O2 1.427(2) .
C3 C4 1.499(3) .
C3 S1 1.829(2) .
C4 N1 1.344(3) .
C4 C5 1.399(3) .
C5 C6 1.402(3) .
C5 C21 1.485(3) .
C6 N2 1.372(3) .
C6 C7 1.435(3) .
C7 C8 1.355(3) .
C7 H7 0.9500 .
C8 C9 1.426(3) .
C8 H8 0.9500 .
C9 N2 1.374(3) .
C9 C10 1.387(3) .
C10 C11 1.410(3) .
C10 C27 1.497(3) .
C11 N3 1.366(3) .
C11 C12 1.447(3) .
C12 C13 1.349(3) .
C12 H12 0.9500 .
C13 C14 1.449(3) .
C13 H13 0.9500 .
C14 N3 1.374(3) .
C14 C15 1.403(3) .
C15 C16 1.393(3) .
C15 C33 1.499(3) .
C16 N4 1.377(3) .
C16 C17 1.424(3) .
C17 C18 1.368(3) .
C17 H17 0.9500 .
C18 C19 1.421(3) .
C18 H18 0.9500 .
C19 N4 1.366(3) .
C19 C20 1.409(3) .
C20 C39 1.501(3) .
C21 C26 1.390(3) .
C21 C22 1.408(3) .
C22 C23 1.379(3) .
C22 O2 1.383(3) .
C23 F1 1.340(3) .
C23 C24 1.386(4) .
C24 F2 1.334(3) .
C24 C25 1.375(4) .
C25 F3 1.345(3) .
C25 C26 1.380(3) .
C26 F4 1.348(3) .
C27 C28 1.387(3) .
C27 C32 1.389(3) .
C28 F5 1.343(2) .
C28 C29 1.381(3) .
C29 F6 1.339(3) .
C29 C30 1.376(3) .
C30 F7 1.335(2) .
C30 C31 1.380(3) .
C31 F8 1.336(3) .
C31 C32 1.380(3) .
C32 F9 1.342(2) .
C33 C38 1.384(3) .
C33 C34 1.387(3) .
C34 F10 1.338(3) .
C34 C35 1.382(3) .
C35 F11 1.332(3) .
C35 C36 1.379(3) .
C36 F12 1.334(3) .
C36 C37 1.377(3) .
C37 F13 1.340(3) .
C37 C38 1.383(3) .
C38 F14 1.345(3) .
C39 C44 1.385(3) .
C39 C40 1.386(3) .
C40 F15 1.339(3) .
C40 C41 1.381(3) .
C41 F16 1.343(3) .
C41 C42 1.373(4) .
C42 F17 1.339(3) .
C42 C43 1.376(4) .
C43 F18 1.337(3) .
C43 C44 1.388(3) .
C44 F19 1.340(3) .
C45 S1 1.810(2) .
C45 H45A 0.9800 .
C45 H45B 0.9800 .
C45 H45C 0.9800 .
C47 O3 1.210(3) .
C47 C66 1.497(3) .
C47 C48 1.514(3) .
C48 O4 1.422(2) .
C48 C49 1.509(3) .
C48 S2 1.824(2) .
C49 N5 1.341(3) .
C49 C50 1.398(3) .
C50 C51 1.408(3) .
C50 C69 1.483(3) .
C51 N6 1.365(3) .
C51 C52 1.434(3) .
C52 C53 1.358(3) .
C52 H52 0.9500 .
C53 C54 1.430(3) .
C53 H53 0.9500 .
C54 N6 1.380(3) .
C54 C55 1.386(3) .
C55 C56 1.411(3) .
C55 C75 1.499(3) .
C56 N7 1.369(3) .
C56 C57 1.453(3) .
C57 C58 1.344(3) .
C57 H57 0.9500 .
C58 C59 1.448(3) .
C58 H58 0.9500 .
C59 N7 1.375(3) .
C59 C60 1.396(3) .
C60 C61 1.398(3) .
C60 C81 1.507(3) .
C61 N8 1.372(3) .
C61 C62 1.427(3) .
C62 C63 1.356(3) .
C62 H62 0.9500 .
C63 C64 1.422(3) .
C63 H63 0.9500 .
C64 N8 1.367(3) .
C64 C65 1.410(3) .
C65 C66 1.383(3) .
C65 C87 1.496(3) .
C66 N5 1.370(3) .
C69 C74 1.392(3) .
C69 C70 1.410(3) .
C70 O4 1.376(3) .
C70 C71 1.381(3) .
C71 F20 1.339(3) .
C71 C72 1.379(3) .
C72 F21 1.345(3) .
C72 C73 1.381(3) .
C73 F22 1.339(3) .
C73 C74 1.381(3) .
C74 F23 1.344(3) .
C75 C76 1.378(3) .
C75 C80 1.381(3) .
C76 F24 1.332(3) .
C76 C77 1.382(4) .
C77 F25 1.335(3) .
C77 C78 1.363(5) .
C78 F26 1.343(3) .
C78 C79 1.365(4) .
C79 F27 1.342(3) .
C79 C80 1.385(3) .
C80 F28 1.343(3) .
C81 C86 1.376(4) .
C81 C82 1.388(4) .
C82 F29 1.330(3) .
C82 C83 1.392(4) .
C83 F30 1.337(4) .
C83 C84 1.358(5) .
C84 F31 1.342(3) .
C84 C85 1.375(5) .
C85 F32 1.334(3) .
C85 C86 1.404(4) .
C86 F33 1.332(3) .
C87 C88 1.382(3) .
C87 C92 1.390(3) .
C88 F34 1.340(3) .
C88 C89 1.388(3) .
C89 F35 1.332(3) .
C89 C90 1.379(3) .
C90 F36 1.340(3) .
C90 C91 1.373(3) .
C91 F37 1.346(3) .
C91 C92 1.372(3) .
C92 F38 1.342(3) .
C93 S2 1.816(2) .
C93 H93A 0.9800 .
C93 H93B 0.9800 .
C93 H93C 0.9800 .
N2 H2N 0.8800 .
N4 H4N 0.8800 .
N6 H6N 0.8800 .
N8 H8N 0.8800 .

loop_
_geom_torsion_atom_site_label_1
_geom_torsion_atom_site_label_2
_geom_torsion_atom_site_label_3
_geom_torsion_atom_site_label_4
_geom_torsion
_geom_torsion_site_symmetry_1
_geom_torsion_site_symmetry_4
Cl5 C96 Cl6 Cl6 -177.3(18) . 2_556
Cl5 C96 Cl6 C96 -177.3(18) . 2_556
Cl6 C96 Cl6 C96 0.000(1) 2_556 2_556
N1 C1 C2 O1 -162.5(2) . .
C20 C1 C2 O1 16.7(3) . .
N1 C1 C2 C3 16.7(2) . .
C20 C1 C2 C3 -164.1(2) . .
O1 C2 C3 O2 41.5(3) . .
C1 C2 C3 O2 -137.66(17) . .
O1 C2 C3 C4 162.6(2) . .
C1 C2 C3 C4 -16.6(2) . .
O1 C2 C3 S1 -83.0(2) . .
C1 C2 C3 S1 97.76(15) . .
O2 C3 C4 N1 135.78(18) . .
C2 C3 C4 N1 13.0(2) . .
S1 C3 C4 N1 -97.74(18) . .
O2 C3 C4 C5 -39.3(3) . .
C2 C3 C4 C5 -162.09(18) . .
S1 C3 C4 C5 87.2(2) . .
N1 C4 C5 C6 -6.5(4) . .
C3 C4 C5 C6 167.5(2) . .
N1 C4 C5 C21 -179.1(2) . .
C3 C4 C5 C21 -5.0(3) . .
C4 C5 C6 N2 13.2(3) . .
C21 C5 C6 N2 -174.8(2) . .
C4 C5 C6 C7 -165.8(2) . .
C21 C5 C6 C7 6.2(4) . .
N2 C6 C7 C8 3.4(2) . .
C5 C6 C7 C8 -177.4(2) . .
C6 C7 C8 C9 -1.9(3) . .
C7 C8 C9 N2 -0.3(2) . .
C7 C8 C9 C10 178.7(2) . .
N2 C9 C10 C11 -6.7(4) . .
C8 C9 C10 C11 174.4(2) . .
N2 C9 C10 C27 168.63(19) . .
C8 C9 C10 C27 -10.2(3) . .
C9 C10 C11 N3 -0.3(3) . .
C27 C10 C11 N3 -175.58(19) . .
C9 C10 C11 C12 179.0(2) . .
C27 C10 C11 C12 3.7(3) . .
N3 C11 C12 C13 0.2(2) . .
C10 C11 C12 C13 -179.16(19) . .
C11 C12 C13 C14 0.6(2) . .
C12 C13 C14 N3 -1.3(2) . .
C12 C13 C14 C15 176.3(2) . .
N3 C14 C15 C16 -3.0(3) . .
C13 C14 C15 C16 179.7(2) . .
N3 C14 C15 C33 175.69(19) . .
C13 C14 C15 C33 -1.6(3) . .
C14 C15 C16 N4 -1.6(4) . .
C33 C15 C16 N4 179.73(19) . .
C14 C15 C16 C17 -178.7(2) . .
C33 C15 C16 C17 2.6(3) . .
N4 C16 C17 C18 -1.2(3) . .
C15 C16 C17 C18 176.3(2) . .
C16 C17 C18 C19 0.8(3) . .
C17 C18 C19 N4 -0.1(3) . .
C17 C18 C19 C20 -179.4(2) . .
N1 C1 C20 C19 1.9(4) . .
C2 C1 C20 C19 -177.2(2) . .
N1 C1 C20 C39 -174.43(19) . .
C2 C1 C20 C39 6.5(3) . .
N4 C19 C20 C1 8.8(4) . .
C18 C19 C20 C1 -172.0(2) . .
N4 C19 C20 C39 -174.7(2) . .
C18 C19 C20 C39 4.4(3) . .
C4 C5 C21 C26 -148.2(2) . .
C6 C5 C21 C26 39.0(3) . .
C4 C5 C21 C22 28.3(3) . .
C6 C5 C21 C22 -144.5(2) . .
C26 C21 C22 C23 -5.6(3) . .
C5 C21 C22 C23 177.6(2) . .
C26 C21 C22 O2 170.6(2) . .
C5 C21 C22 O2 -6.2(3) . .
O2 C22 C23 F1 4.1(3) . .
C21 C22 C23 F1 -179.6(2) . .
O2 C22 C23 C24 -173.9(2) . .
C21 C22 C23 C24 2.4(4) . .
F1 C23 C24 F2 0.3(4) . .
C22 C23 C24 F2 178.3(2) . .
F1 C23 C24 C25 -176.2(2) . .
C22 C23 C24 C25 1.8(4) . .
F2 C24 C25 F3 0.0(4) . .
C23 C24 C25 F3 176.5(2) . .
F2 C24 C25 C26 -179.2(2) . .
C23 C24 C25 C26 -2.7(4) . .
F3 C25 C26 F4 -2.0(3) . .
C24 C25 C26 F4 177.1(2) . .
F3 C25 C26 C21 -179.9(2) . .
C24 C25 C26 C21 -0.7(4) . .
C22 C21 C26 F4 -173.0(2) . .
C5 C21 C26 F4 3.6(4) . .
C22 C21 C26 C25 4.7(3) . .
C5 C21 C26 C25 -178.7(2) . .
C9 C10 C27 C28 74.4(3) . .
C11 C10 C27 C28 -109.8(2) . .
C9 C10 C27 C32 -103.1(2) . .
C11 C10 C27 C32 72.6(3) . .
C32 C27 C28 F5 179.54(19) . .
C10 C27 C28 F5 1.9(3) . .
C32 C27 C28 C29 1.3(3) . .
C10 C27 C28 C29 -176.3(2) . .
F5 C28 C29 F6 -1.4(3) . .
C27 C28 C29 F6 176.8(2) . .
F5 C28 C29 C30 -179.6(2) . .
C27 C28 C29 C30 -1.4(3) . .
F6 C29 C30 F7 0.4(3) . .
C28 C29 C30 F7 178.6(2) . .
F6 C29 C30 C31 -178.1(2) . .
C28 C29 C30 C31 0.1(3) . .
F7 C30 C31 F8 0.9(3) . .
C29 C30 C31 F8 179.4(2) . .
F7 C30 C31 C32 -177.4(2) . .
C29 C30 C31 C32 1.1(3) . .
F8 C31 C32 F9 0.4(3) . .
C30 C31 C32 F9 178.7(2) . .
F8 C31 C32 C27 -179.5(2) . .
C30 C31 C32 C27 -1.1(3) . .
C28 C27 C32 F9 -179.93(19) . .
C10 C27 C32 F9 -2.2(3) . .
C28 C27 C32 C31 0.0(3) . .
C10 C27 C32 C31 177.7(2) . .
C16 C15 C33 C38 -78.2(3) . .
C14 C15 C33 C38 103.0(2) . .
C16 C15 C33 C34 103.4(2) . .
C14 C15 C33 C34 -75.4(3) . .
C38 C33 C34 F10 179.31(19) . .
C15 C33 C34 F10 -2.2(3) . .
C38 C33 C34 C35 -0.8(3) . .
C15 C33 C34 C35 177.7(2) . .
F10 C34 C35 F11 -0.8(3) . .
C33 C34 C35 F11 179.3(2) . .
F10 C34 C35 C36 179.5(2) . .
C33 C34 C35 C36 -0.4(4) . .
F11 C35 C36 F12 -0.1(3) . .
C34 C35 C36 F12 179.7(2) . .
F11 C35 C36 C37 -178.5(2) . .
C34 C35 C36 C37 1.3(3) . .
F12 C36 C37 F13 1.6(3) . .
C35 C36 C37 F13 180.0(2) . .
F12 C36 C37 C38 -179.3(2) . .
C35 C36 C37 C38 -0.9(3) . .
F13 C37 C38 F14 0.4(3) . .
C36 C37 C38 F14 -178.73(19) . .
F13 C37 C38 C33 178.72(19) . .
C36 C37 C38 C33 -0.4(3) . .
C34 C33 C38 F14 179.51(19) . .
C15 C33 C38 F14 1.0(3) . .
C34 C33 C38 C37 1.2(3) . .
C15 C33 C38 C37 -177.2(2) . .
C1 C20 C39 C44 -114.3(2) . .
C19 C20 C39 C44 69.0(3) . .
C1 C20 C39 C40 68.3(3) . .
C19 C20 C39 C40 -108.3(2) . .
C44 C39 C40 F15 178.67(19) . .
C20 C39 C40 F15 -3.9(3) . .
C44 C39 C40 C41 -1.1(3) . .
C20 C39 C40 C41 176.4(2) . .
F15 C40 C41 F16 0.9(3) . .
C39 C40 C41 F16 -179.3(2) . .
F15 C40 C41 C42 -179.8(2) . .
C39 C40 C41 C42 0.0(3) . .
F16 C41 C42 F17 1.2(3) . .
C40 C41 C42 F17 -178.1(2) . .
F16 C41 C42 C43 -179.7(2) . .
C40 C41 C42 C43 1.0(3) . .
F17 C42 C43 F18 -1.0(3) . .
C41 C42 C43 F18 179.9(2) . .
F17 C42 C43 C44 178.4(2) . .
C41 C42 C43 C44 -0.7(3) . .
C40 C39 C44 F19 -179.32(19) . .
C20 C39 C44 F19 3.2(3) . .
C40 C39 C44 C43 1.4(3) . .
C20 C39 C44 C43 -176.1(2) . .
F18 C43 C44 F19 -0.4(3) . .
C42 C43 C44 F19 -179.8(2) . .
F18 C43 C44 C39 178.9(2) . .
C42 C43 C44 C39 -0.5(3) . .
O3 C47 C48 O4 36.4(3) . .
C66 C47 C48 O4 -140.41(17) . .
O3 C47 C48 C49 157.0(2) . .
C66 C47 C48 C49 -19.82(19) . .
O3 C47 C48 S2 -87.6(2) . .
C66 C47 C48 S2 95.55(16) . .
O4 C48 C49 N5 136.46(18) . .
C47 C48 C49 N5 15.3(2) . .
S2 C48 C49 N5 -96.40(18) . .
O4 C48 C49 C50 -34.8(3) . .
C47 C48 C49 C50 -155.97(18) . .
S2 C48 C49 C50 92.29(19) . .
N5 C49 C50 C51 -10.0(3) . .
C48 C49 C50 C51 159.65(19) . .
N5 C49 C50 C69 -177.5(2) . .
C48 C49 C50 C69 -7.9(3) . .
C49 C50 C51 N6 14.7(3) . .
C69 C50 C51 N6 -178.43(19) . .
C49 C50 C51 C52 -158.5(2) . .
C69 C50 C51 C52 8.3(3) . .
N6 C51 C52 C53 -0.1(2) . .
C50 C51 C52 C53 174.1(2) . .
C51 C52 C53 C54 0.9(3) . .
C52 C53 C54 N6 -1.4(2) . .
C52 C53 C54 C55 175.5(2) . .
N6 C54 C55 C56 -2.1(4) . .
C53 C54 C55 C56 -178.5(2) . .
N6 C54 C55 C75 175.6(2) . .
C53 C54 C55 C75 -0.8(3) . .
C54 C55 C56 N7 -9.9(4) . .
C75 C55 C56 N7 172.4(2) . .
C54 C55 C56 C57 167.1(2) . .
C75 C55 C56 C57 -10.7(3) . .
N7 C56 C57 C58 0.5(3) . .
C55 C56 C57 C58 -176.7(2) . .
C56 C57 C58 C59 -1.4(3) . .
C57 C58 C59 N7 1.8(3) . .
C57 C58 C59 C60 -175.4(2) . .
N7 C59 C60 C61 -0.7(4) . .
C58 C59 C60 C61 176.2(2) . .
N7 C59 C60 C81 179.1(2) . .
C58 C59 C60 C81 -4.0(4) . .
C59 C60 C61 N8 2.5(4) . .
C81 C60 C61 N8 -177.3(2) . .
C59 C60 C61 C62 -174.9(2) . .
C81 C60 C61 C62 5.3(4) . .
N8 C61 C62 C63 -1.9(3) . .
C60 C61 C62 C63 175.9(2) . .
C61 C62 C63 C64 1.8(3) . .
C62 C63 C64 N8 -1.1(2) . .
C62 C63 C64 C65 177.9(2) . .
N8 C64 C65 C66 9.2(3) . .
C63 C64 C65 C66 -169.7(2) . .
N8 C64 C65 C87 -173.32(19) . .
C63 C64 C65 C87 7.8(3) . .
C64 C65 C66 N5 2.9(3) . .
C87 C65 C66 N5 -174.46(19) . .
C64 C65 C66 C47 -174.0(2) . .
C87 C65 C66 C47 8.7(3) . .
O3 C47 C66 N5 -156.6(2) . .
C48 C47 C66 N5 20.1(2) . .
O3 C47 C66 C65 20.7(4) . .
C48 C47 C66 C65 -162.60(19) . .
C49 C50 C69 C74 -150.4(2) . .
C51 C50 C69 C74 41.5(3) . .
C49 C50 C69 C70 29.1(3) . .
C51 C50 C69 C70 -139.0(2) . .
C74 C69 C70 O4 173.38(19) . .
C50 C69 C70 O4 -6.2(3) . .
C74 C69 C70 C71 -6.5(3) . .
C50 C69 C70 C71 173.9(2) . .
O4 C70 C71 F20 3.1(3) . .
C69 C70 C71 F20 -176.98(19) . .
O4 C70 C71 C72 -176.0(2) . .
C69 C70 C71 C72 3.9(3) . .
F20 C71 C72 F21 -1.0(3) . .
C70 C71 C72 F21 178.1(2) . .
F20 C71 C72 C73 -178.7(2) . .
C70 C71 C72 C73 0.5(3) . .
F21 C72 C73 F22 -0.3(3) . .
C71 C72 C73 F22 177.4(2) . .
F21 C72 C73 C74 -179.6(2) . .
C71 C72 C73 C74 -1.9(3) . .
F22 C73 C74 F23 -1.7(3) . .
C72 C73 C74 F23 177.6(2) . .
F22 C73 C74 C69 179.71(19) . .
C72 C73 C74 C69 -1.0(3) . .
C70 C69 C74 F23 -173.47(18) . .
C50 C69 C74 F23 6.1(3) . .
C70 C69 C74 C73 5.1(3) . .
C50 C69 C74 C73 -175.4(2) . .
C54 C55 C75 C76 -69.0(3) . .
C56 C55 C75 C76 108.9(3) . .
C54 C55 C75 C80 113.1(2) . .
C56 C55 C75 C80 -68.9(3) . .
C80 C75 C76 F24 180.0(2) . .
C55 C75 C76 F24 2.1(4) . .
C80 C75 C76 C77 0.6(4) . .
C55 C75 C76 C77 -177.3(2) . .
F24 C76 C77 F25 0.1(4) . .
C75 C76 C77 F25 179.4(3) . .
F24 C76 C77 C78 -178.6(3) . .
C75 C76 C77 C78 0.7(4) . .
F25 C77 C78 F26 -0.9(4) . .
C76 C77 C78 F26 177.8(3) . .
F25 C77 C78 C79 179.8(3) . .
C76 C77 C78 C79 -1.4(4) . .
F26 C78 C79 F27 1.6(4) . .
C77 C78 C79 F27 -179.1(3) . .
F26 C78 C79 C80 -178.5(2) . .
C77 C78 C79 C80 0.8(4) . .
C76 C75 C80 F28 179.6(2) . .
C55 C75 C80 F28 -2.5(4) . .
C76 C75 C80 C79 -1.3(4) . .
C55 C75 C80 C79 176.7(2) . .
F27 C79 C80 F28 -0.4(4) . .
C78 C79 C80 F28 179.7(2) . .
F27 C79 C80 C75 -179.5(2) . .
C78 C79 C80 C75 0.6(4) . .
C59 C60 C81 C86 106.3(3) . .
C61 C60 C81 C86 -73.9(3) . .
C59 C60 C81 C82 -78.5(3) . .
C61 C60 C81 C82 101.3(3) . .
C86 C81 C82 F29 -179.9(2) . .
C60 C81 C82 F29 4.7(3) . .
C86 C81 C82 C83 1.4(3) . .
C60 C81 C82 C83 -174.0(2) . .
F29 C82 C83 F30 -2.1(3) . .
C81 C82 C83 F30 176.6(2) . .
F29 C82 C83 C84 179.7(2) . .
C81 C82 C83 C84 -1.6(4) . .
F30 C83 C84 F31 1.0(4) . .
C82 C83 C84 F31 179.2(2) . .
F30 C83 C84 C85 -177.3(2) . .
C82 C83 C84 C85 0.9(4) . .
F31 C84 C85 F32 -0.2(4) . .
C83 C84 C85 F32 178.2(2) . .
F31 C84 C85 C86 -178.4(2) . .
C83 C84 C85 C86 0.0(4) . .
C82 C81 C86 F33 -179.3(2) . .
C60 C81 C86 F33 -3.9(3) . .
C82 C81 C86 C85 -0.5(3) . .
C60 C81 C86 C85 174.8(2) . .
F32 C85 C86 F33 0.4(3) . .
C84 C85 C86 F33 178.6(2) . .
F32 C85 C86 C81 -178.4(2) . .
C84 C85 C86 C81 -0.1(4) . .
C66 C65 C87 C88 67.4(3) . .
C64 C65 C87 C88 -110.2(2) . .
C66 C65 C87 C92 -116.9(2) . .
C64 C65 C87 C92 65.5(3) . .
C92 C87 C88 F34 179.75(19) . .
C65 C87 C88 F34 -4.4(3) . .
C92 C87 C88 C89 0.4(3) . .
C65 C87 C88 C89 176.2(2) . .
F34 C88 C89 F35 1.3(3) . .
C87 C88 C89 F35 -179.3(2) . .
F34 C88 C89 C90 179.9(2) . .
C87 C88 C89 C90 -0.7(3) . .
F35 C89 C90 F36 -1.0(3) . .
C88 C89 C90 F36 -179.6(2) . .
F35 C89 C90 C91 179.4(2) . .
C88 C89 C90 C91 0.7(3) . .
F36 C90 C91 F37 0.0(3) . .
C89 C90 C91 F37 179.7(2) . .
F36 C90 C91 C92 179.9(2) . .
C89 C90 C91 C92 -0.5(3) . .
F37 C91 C92 F38 -1.3(3) . .
C90 C91 C92 F38 178.83(19) . .
F37 C91 C92 C87 -179.99(19) . .
C90 C91 C92 C87 0.1(3) . .
C88 C87 C92 F38 -178.77(18) . .
C65 C87 C92 F38 5.3(3) . .
C88 C87 C92 C91 -0.1(3) . .
C65 C87 C92 C91 -176.0(2) . .
C5 C4 N1 C1 171.5(2) . .
C3 C4 N1 C1 -2.8(2) . .
C20 C1 N1 C4 171.9(2) . .
C2 C1 N1 C4 -9.0(2) . .
C5 C6 N2 C9 177.2(2) . .
C7 C6 N2 C9 -3.6(2) . .
C10 C9 N2 C6 -176.6(2) . .
C8 C9 N2 C6 2.5(2) . .
C10 C11 N3 C14 178.4(2) . .
C12 C11 N3 C14 -1.0(2) . .
C15 C14 N3 C11 -176.2(2) . .
C13 C14 N3 C11 1.4(2) . .
C20 C19 N4 C16 178.6(2) . .
C18 C19 N4 C16 -0.7(2) . .
C15 C16 N4 C19 -176.5(2) . .
C17 C16 N4 C19 1.2(2) . .
C50 C49 N5 C66 166.7(2) . .
C48 C49 N5 C66 -3.3(2) . .
C65 C66 N5 C49 171.9(2) . .
C47 C66 N5 C49 -10.9(2) . .
C50 C51 N6 C54 -175.29(19) . .
C52 C51 N6 C54 -0.8(2) . .
C55 C54 N6 C51 -175.7(2) . .
C53 C54 N6 C51 1.4(2) . .
C55 C56 N7 C59 177.9(2) . .
C57 C56 N7 C59 0.6(2) . .
C60 C59 N7 C56 175.8(2) . .
C58 C59 N7 C56 -1.5(3) . .
C65 C64 N8 C61 -179.1(2) . .
C63 C64 N8 C61 -0.1(2) . .
C60 C61 N8 C64 -176.7(2) . .
C62 C61 N8 C64 1.2(2) . .
C23 C22 O2 C3 138.3(2) . .
C21 C22 O2 C3 -38.1(3) . .
C4 C3 O2 C22 59.9(2) . .
C2 C3 O2 C22 175.39(17) . .
S1 C3 O2 C22 -64.63(19) . .
C71 C70 O4 C48 142.74(19) . .
C69 C70 O4 C48 -37.2(3) . .
C49 C48 O4 C70 56.9(2) . .
C47 C48 O4 C70 170.66(17) . .
S2 C48 O4 C70 -69.12(18) . .
O2 C3 S1 C45 -59.20(16) . .
C4 C3 S1 C45 175.07(15) . .
C2 C3 S1 C45 66.17(15) . .
O4 C48 S2 C93 -61.45(16) . .
C49 C48 S2 C93 171.50(15) . .
C47 C48 S2 C93 62.97(16) . .
